data_1568103
loop_
_publ_author_name
'Karges, Johannes'
'Giardini, Miriam A.'
'Blacque, Olivier'
'Woodworth, Brendon'
'Siqueira-Neto, Jair L'
'Cohen, Seth M.'

_publ_section_title
;
 Enantioselective inhibition of the SARS-CoV-2 main protease with
 rhenium(i) picolinic acid complexes.
;
_journal_issue 3
_journal_name_full 'Chemical science'
_journal_page_first 711
_journal_page_last 720
_journal_paper_doi 10.1039/d2sc05473f
_journal_volume 14
_journal_year 2023
_chemical_formula_moiety 'C10 H8 N O6 Re, H2 O'
_chemical_formula_sum 'C10 H10 N O7 Re'
_chemical_formula_weight 442.39
_space_group_crystal_system monoclinic
_space_group_IT_number 15
_space_group_name_Hall '-C 2yc'
_space_group_name_H-M_alt 'C 1 2/c 1'
_atom_sites_solution_hydrogens mixed
_atom_sites_solution_primary dual
_audit_creation_date 2021-03-31
_audit_creation_method
;
Olex2 1.3
(compiled 2020.11.12 svn.r5f609507 for OlexSys, GUI svn.r6272)
;
_audit_update_record
;
2022-09-06 deposited with the CCDC.	2022-12-13 downloaded from the CCDC.
;
_cell_angle_alpha 90
_cell_angle_beta 97.3100(10)
_cell_angle_gamma 90
_cell_formula_units_Z 8
_cell_length_a 24.6859(3)
_cell_length_b 11.41920(10)
_cell_length_c 9.1451(2)
_cell_measurement_reflns_used 10069
_cell_measurement_temperature 160(1)
_cell_measurement_theta_max 76.1830
_cell_measurement_theta_min 3.5770
_cell_volume 2556.99(7)
_computing_cell_refinement 'CrysAlisPro 1.171.40.68a (Rigaku OD, 2019)'
_computing_data_collection 'CrysAlisPro 1.171.40.68a (Rigaku OD, 2019)'
_computing_data_reduction 'CrysAlisPro 1.171.40.68a (Rigaku OD, 2019)'
_computing_molecular_graphics 'Olex2 1.3 (Dolomanov et al., 2009)'
_computing_publication_material 'Olex2 1.3 (Dolomanov et al., 2009)'
_computing_structure_refinement 'SHELXL (Sheldrick, 2015b)'
_computing_structure_solution 'SHELXT (Sheldrick, 2015a)'
_diffrn_ambient_environment N~2~
_diffrn_ambient_temperature 160(1)
_diffrn_detector 'CCD plate'
_diffrn_detector_area_resol_mean 10.3801
_diffrn_detector_type Atlas
_diffrn_measured_fraction_theta_full 0.998
_diffrn_measured_fraction_theta_max 0.997
_diffrn_measurement_details
;
List of Runs (angles in degrees, time in seconds):

  # Type    Start    End  Width  t~exp~   \w     \q     \k     \f   Frames
#--------------------------------------------------------------------------
  1  \w   -113.00 -16.00   0.50    0.50    --  -42.49 -57.00-120.00  194
  2  \w    -87.00  -6.00   0.50    0.50    --  -42.49 125.00-180.00  162
  3  \w     27.00  98.00   0.50    0.50    --   42.49-125.00 -60.00  142
  4  \w     27.00  98.00   0.50    0.50    --   42.49-125.00  90.00  142
  5  \w    -21.00  74.00   0.50    0.50    --   42.49 -77.00   0.00  190
  6  \w     36.00 109.00   0.50    1.50    --  111.00-111.00  90.00  146
  7  \w     41.00 139.00   0.50    1.50    --  111.00 -61.00  90.00  196
  8  \w     30.00 107.00   0.50    1.50    --  111.00 -94.00 -30.00  154
  9  \w    103.00 178.00   0.50    1.50    --  111.00  77.00-180.00  150
 10  \w    103.00 178.00   0.50    1.50    --  111.00  77.00 120.00  150
 11  \w    103.00 178.00   0.50    1.50    --  111.00  77.00  60.00  150
 12  \w     61.00 146.00   0.50    1.50    --  111.00 178.00-150.00  170
 13  \w     87.00 178.00   0.50    1.50    --  111.00  45.00 120.00  182
 14  \w     36.00 109.00   0.50    1.50    --  111.00-111.00-180.00  146
 15  \w    104.00 178.00   0.50    1.50    --  111.00 111.00 120.00  148
 16  \w     61.00 146.00   0.50    1.50    --  111.00 178.00 -30.00  170
 17  \w   -113.00 -16.00   0.50    0.50    --  -42.49 -57.00 120.00  194
 18  \w   -113.00 -16.00   0.50    0.50    --  -42.49 -57.00   0.00  194
 19  \w   -113.00 -16.00   0.50    0.50    --  -42.49 -57.00  60.00  194
 20  \w   -113.00 -16.00   0.50    0.50    --  -42.49 -57.00-180.00  194
 21  \w    -30.00  65.00   0.50    0.50    --   42.49 -37.00  90.00  190
 22  \w     87.00 134.00   0.50    1.50    --  111.00  30.00 -30.00   94
;
_diffrn_measurement_device 'four-circle diffractometer'
_diffrn_measurement_device_type 'SuperNova, Dual, Cu at home/near, Atlas'
_diffrn_measurement_method '\w scans'
_diffrn_orient_matrix_type 'CrysAlisPro convention (1999,Acta A55,543-557)'
_diffrn_orient_matrix_UB_11 -0.0276939000
_diffrn_orient_matrix_UB_12 -0.0658534000
_diffrn_orient_matrix_UB_13 -0.1364334000
_diffrn_orient_matrix_UB_21 0.0168842000
_diffrn_orient_matrix_UB_22 0.0984178000
_diffrn_orient_matrix_UB_23 -0.1002524000
_diffrn_orient_matrix_UB_31 0.0539079000
_diffrn_orient_matrix_UB_32 -0.0646593000
_diffrn_orient_matrix_UB_33 -0.0134466000
_diffrn_radiation_monochromator mirror
_diffrn_radiation_probe x-ray
_diffrn_radiation_type 'Cu K\a'
_diffrn_radiation_wavelength 1.54184
_diffrn_reflns_av_R_equivalents 0.0204
_diffrn_reflns_av_unetI/netI 0.0097
_diffrn_reflns_Laue_measured_fraction_full 0.998
_diffrn_reflns_Laue_measured_fraction_max 0.997
_diffrn_reflns_limit_h_max 30
_diffrn_reflns_limit_h_min -26
_diffrn_reflns_limit_k_max 14
_diffrn_reflns_limit_k_min -14
_diffrn_reflns_limit_l_max 11
_diffrn_reflns_limit_l_min -11
_diffrn_reflns_number 12718
_diffrn_reflns_point_group_measured_fraction_full 0.998
_diffrn_reflns_point_group_measured_fraction_max 0.997
_diffrn_reflns_theta_full 67.684
_diffrn_reflns_theta_max 74.500
_diffrn_reflns_theta_min 3.610
_diffrn_source 'micro-focus sealed X-ray tube'
_diffrn_source_type 'SuperNova (Cu) X-ray Source'
_exptl_absorpt_coefficient_mu 18.899
_exptl_absorpt_correction_T_max 0.382
_exptl_absorpt_correction_T_min 0.051
_exptl_absorpt_correction_type analytical
_exptl_absorpt_process_details
;
CrysAlisPro 1.171.40.68a (Rigaku Oxford Diffraction, 2019)
Analytical numeric absorption correction using a multifaceted crystal
model based on expressions derived by R.C. Clark & J.S. Reid.
(Clark, R. C. & Reid, J. S. (1995). Acta Cryst. A51, 887-897)
Empirical absorption correction using spherical harmonics,
 implemented in SCALE3 ABSPACK scaling algorithm.
;
_exptl_crystal_colour colourless
_exptl_crystal_density_diffrn 2.298
_exptl_crystal_description plate
_exptl_crystal_F_000 1664
_exptl_crystal_size_max 0.26
_exptl_crystal_size_mid 0.20
_exptl_crystal_size_min 0.06
_refine_diff_density_max 0.755
_refine_diff_density_min -0.922
_refine_diff_density_rms 0.104
_refine_ls_extinction_coef 0.000188(11)
_refine_ls_extinction_expression Fc^*^=kFc[1+0.001xFc^2^\l^3^/sin(2\q)]^-1/4^
_refine_ls_extinction_method 'SHELXL-2018/3 (Sheldrick 2018)'
_refine_ls_goodness_of_fit_ref 1.216
_refine_ls_hydrogen_treatment mixed
_refine_ls_matrix_type full
_refine_ls_number_parameters 189
_refine_ls_number_reflns 2609
_refine_ls_number_restraints 5
_refine_ls_restrained_S_all 1.215
_refine_ls_R_factor_all 0.0205
_refine_ls_R_factor_gt 0.0204
_refine_ls_shift/su_max 0.003
_refine_ls_shift/su_mean 0.000
_refine_ls_structure_factor_coef Fsqd
_refine_ls_weighting_details 'w=1/[\s^2^(Fo^2^)+(0.0227P)^2^+13.9688P] where P=(Fo^2^+2Fc^2^)/3'
_refine_ls_weighting_scheme calc
_refine_ls_wR_factor_gt 0.0519
_refine_ls_wR_factor_ref 0.0519
_reflns_Friedel_coverage 0.000
_reflns_number_gt 2605
_reflns_number_total 2609
_reflns_threshold_expression 'I > 2\s(I)'
_cod_data_source_file d2sc05473f2.cif
_cod_data_source_block 25
_cod_depositor_comments 'Adding full bibliography for 1568094--1568122.cif.'
_cod_database_code 1568103
_shelx_shelxl_version_number 2018/3
_shelx_space_group_comment
;
The symmetry employed for this shelxl refinement is uniquely defined
by the following loop, which should always be used as a source of
symmetry information in preference to the above space-group names.
They are only intended as comments.
;
_shelx_estimated_absorpt_t_max 0.397
_shelx_estimated_absorpt_t_min 0.084
_olex2_refinement_description
;
1. Fixed Uiso
 At 1.2 times of:
  All C(H) groups
 At 1.5 times of:
  All C(H,H) groups, All C(H,H,H) groups, All O(H,H,H) groups
2. Restrained distances
 O4-H4A = O4-H4B
 0.82 with sigma of 0.001
 O7-H7B = O7-H7C = O7-H7A
 0.82 with sigma of 0.01
3. Others
 Fixed Sof: H7A(0.5) H7B(0.5)
4.a Aromatic/amide H refined with riding coordinates:
 C4(H4), C6(H6), C7(H7)
4.b Idealised Me refined as rotating group:
 C10(H10A,H10B,H10C)
;

loop_
_space_group_symop_operation_xyz
'x, y, z'
'-x, y, -z+1/2'
'x+1/2, y+1/2, z'
'-x+1/2, y+1/2, -z+1/2'
'-x, -y, -z'
'x, -y, z-1/2'
'-x+1/2, -y+1/2, -z'
'x+1/2, -y+1/2, z-1/2'

loop_
_atom_site_label
_atom_site_type_symbol
_atom_site_fract_x
_atom_site_fract_y
_atom_site_fract_z
_atom_site_U_iso_or_equiv
_atom_site_adp_type
_atom_site_occupancy
_atom_site_site_symmetry_order
_atom_site_calc_flag
_atom_site_refinement_flags_posn
_atom_site_refinement_flags_adp
_atom_site_refinement_flags_occupancy
_atom_site_disorder_assembly
_atom_site_disorder_group
C1 C 0.37621(15) 0.0019(3) 0.5766(4) 0.0255(8) Uani 1 1 d . . . . .
C2 C 0.31470(17) 0.1628(3) 0.4213(5) 0.0283(9) Uani 1 1 d . . . . .
C3 C 0.31004(15) 0.1336(3) 0.7055(4) 0.0250(7) Uani 1 1 d . . . . .
H4A H 0.4425(19) 0.155(2) 0.417(4) 0.037 Uiso 1 1 d D U . . .
H4B H 0.4609(10) 0.244(3) 0.506(4) 0.037 Uiso 1 1 d D U . . .
C4 C 0.33903(14) 0.4375(3) 0.5513(4) 0.0192(7) Uani 1 1 d . . . . .
H4 H 0.311491 0.410913 0.476560 0.023 Uiso 1 1 calc R U . . .
C5 C 0.34481(15) 0.5573(3) 0.5749(4) 0.0212(7) Uani 1 1 d . . . . .
C6 C 0.38517(16) 0.5947(3) 0.6846(4) 0.0237(7) Uani 1 1 d . . . . .
H6 H 0.390203 0.675906 0.704058 0.028 Uiso 1 1 calc R U . . .
C7 C 0.41810(15) 0.5134(3) 0.7655(4) 0.0218(7) Uani 1 1 d . . . . .
H7 H 0.445964 0.537747 0.840661 0.026 Uiso 1 1 calc R U . . .
C8 C 0.40940(13) 0.3959(3) 0.7342(4) 0.0164(6) Uani 1 1 d . . . . .
C9 C 0.44303(14) 0.3009(3) 0.8170(4) 0.0175(6) Uani 1 1 d . . . . .
C10 C 0.30855(17) 0.6420(4) 0.4820(5) 0.0297(8) Uani 1 1 d . . . . .
H10A H 0.281930 0.598315 0.414234 0.045 Uiso 1 1 calc R U . . .
H10B H 0.330852 0.691130 0.425207 0.045 Uiso 1 1 calc R U . . .
H10C H 0.289256 0.691569 0.545897 0.045 Uiso 1 1 calc R U . . .
N1 N 0.37047(11) 0.3575(2) 0.6288(3) 0.0158(5) Uani 1 1 d . . . . .
O1 O 0.38090(13) -0.0977(2) 0.5699(4) 0.0373(7) Uani 1 1 d . . . . .
O2 O 0.28317(15) 0.1614(3) 0.3187(4) 0.0462(9) Uani 1 1 d . . . . .
O3 O 0.27476(13) 0.1086(3) 0.7691(4) 0.0394(7) Uani 1 1 d . . . . .
O4 O 0.43348(10) 0.2126(2) 0.4627(3) 0.0218(5) Uani 1 1 d D . . . .
O5 O 0.47923(11) 0.3278(2) 0.9161(3) 0.0240(6) Uani 1 1 d . . . . .
O6 O 0.43057(10) 0.1962(2) 0.7744(3) 0.0186(5) Uani 1 1 d . . . . .
O7 O 0.47139(12) 0.0133(3) 0.3649(3) 0.0313(6) Uani 1 1 d D . . . .
H7A H 0.486(4) 0.026(9) 0.290(7) 0.047 Uiso 0.5 1 d D U P A -2
H7B H 0.489(4) 0.017(11) 0.448(6) 0.047 Uiso 0.5 1 d D U P B -1
H7C H 0.456(2) -0.050(3) 0.347(6) 0.047 Uiso 1 1 d D U . . .
Re1 Re 0.36778(2) 0.16873(2) 0.59284(2) 0.01680(8) Uani 1 1 d . . . . .

loop_
_atom_site_aniso_label
_atom_site_aniso_U_11
_atom_site_aniso_U_22
_atom_site_aniso_U_33
_atom_site_aniso_U_23
_atom_site_aniso_U_13
_atom_site_aniso_U_12
C1 0.0233(17) 0.0219(19) 0.0305(19) -0.0012(15) -0.0001(14) -0.0013(14)
C2 0.028(2) 0.0166(18) 0.039(2) -0.0017(15) -0.0002(18) -0.0007(14)
C3 0.0283(19) 0.0153(16) 0.0300(19) -0.0016(14) -0.0011(15) 0.0017(14)
C4 0.0182(15) 0.0198(16) 0.0187(16) 0.0006(13) -0.0007(12) 0.0035(13)
C5 0.0267(18) 0.0170(16) 0.0204(16) 0.0047(13) 0.0052(13) 0.0056(14)
C6 0.0308(19) 0.0138(16) 0.0261(18) -0.0007(14) 0.0021(15) 0.0032(14)
C7 0.0262(17) 0.0182(17) 0.0196(16) -0.0017(13) -0.0028(13) 0.0010(14)
C8 0.0143(14) 0.0173(15) 0.0170(15) 0.0004(13) 0.0003(12) 0.0017(12)
C9 0.0202(16) 0.0175(15) 0.0143(15) -0.0017(13) 0.0007(12) 0.0020(13)
C10 0.034(2) 0.0236(18) 0.031(2) 0.0083(16) 0.0008(16) 0.0118(16)
N1 0.0174(13) 0.0099(12) 0.0196(13) 0.0002(11) 0.0007(10) 0.0013(10)
O1 0.0434(17) 0.0148(14) 0.0526(19) -0.0045(12) 0.0020(14) 0.0030(12)
O2 0.0465(19) 0.0398(18) 0.0429(19) -0.0052(14) -0.0302(16) 0.0013(14)
O3 0.0364(16) 0.0319(16) 0.0545(19) -0.0005(14) 0.0230(15) -0.0053(13)
O4 0.0222(12) 0.0202(12) 0.0224(12) -0.0043(10) 0.0008(10) -0.0029(10)
O5 0.0244(13) 0.0235(13) 0.0216(13) -0.0037(10) -0.0073(10) 0.0051(10)
O6 0.0219(12) 0.0132(10) 0.0184(11) 0.0019(9) -0.0066(9) 0.0026(9)
O7 0.0349(16) 0.0250(14) 0.0339(15) -0.0092(12) 0.0040(12) -0.0070(12)
Re1 0.01790(10) 0.01174(10) 0.01954(11) -0.00070(5) -0.00240(6) -0.00002(5)

loop_
_atom_type_symbol
_atom_type_description
_atom_type_scat_dispersion_real
_atom_type_scat_dispersion_imag
_atom_type_scat_source
C C 0.0181 0.0091 'International Tables Vol C Tables 4.2.6.8 and 6.1.1.4'
H H 0.0000 0.0000 'International Tables Vol C Tables 4.2.6.8 and 6.1.1.4'
N N 0.0311 0.0180 'International Tables Vol C Tables 4.2.6.8 and 6.1.1.4'
O O 0.0492 0.0322 'International Tables Vol C Tables 4.2.6.8 and 6.1.1.4'
Re Re -5.2083 5.8923 'International Tables Vol C Tables 4.2.6.8 and 6.1.1.4'

loop_
_exptl_crystal_face_index_h
_exptl_crystal_face_index_k
_exptl_crystal_face_index_l
_exptl_crystal_face_perp_dist
1 0 0 0.0241
-1 0 0 0.0401
-1 -1 -1 0.0915
2 5 -5 0.1117
-2 -5 5 0.0917
-4 5 4 0.1254
1 -5 -1 0.1299
-5 5 1 0.1402

loop_
_geom_angle_atom_site_label_1
_geom_angle_atom_site_label_2
_geom_angle_atom_site_label_3
_geom_angle
_geom_angle_site_symmetry_1
_geom_angle_site_symmetry_3
_geom_angle_publ_flag
O1 C1 Re1 178.5(4) . . ?
O2 C2 Re1 178.7(3) . . ?
O3 C3 Re1 177.1(3) . . ?
C5 C4 H4 118.4 . . ?
N1 C4 H4 118.4 . . ?
N1 C4 C5 123.1(3) . . ?
C4 C5 C10 120.2(3) . . ?
C6 C5 C4 117.7(3) . . ?
C6 C5 C10 122.1(3) . . ?
C5 C6 H6 120.0 . . ?
C7 C6 C5 120.0(3) . . ?
C7 C6 H6 120.0 . . ?
C6 C7 H7 120.8 . . ?
C8 C7 C6 118.3(3) . . ?
C8 C7 H7 120.8 . . ?
C7 C8 C9 122.2(3) . . ?
N1 C8 C7 122.9(3) . . ?
N1 C8 C9 114.9(3) . . ?
O5 C9 C8 119.5(3) . . ?
O5 C9 O6 125.5(3) . . ?
O6 C9 C8 115.0(3) . . ?
C5 C10 H10A 109.5 . . ?
C5 C10 H10B 109.5 . . ?
C5 C10 H10C 109.5 . . ?
H10A C10 H10B 109.5 . . ?
H10A C10 H10C 109.5 . . ?
H10B C10 H10C 109.5 . . ?
C4 N1 C8 118.0(3) . . ?
C4 N1 Re1 126.1(2) . . ?
C8 N1 Re1 115.9(2) . . ?
H4A O4 H4B 109(4) . . ?
Re1 O4 H4A 111(3) . . ?
Re1 O4 H4B 117(3) . . ?
C9 O6 Re1 119.5(2) . . ?
H7A O7 H7C 103(8) . . ?
H7B O7 H7C 114(9) . . ?
C1 Re1 N1 171.48(13) . . ?
C1 Re1 O4 95.14(13) . . ?
C1 Re1 O6 97.46(13) . . ?
C2 Re1 C1 88.36(15) . . ?
C2 Re1 N1 99.40(13) . . ?
C2 Re1 O4 92.29(15) . . ?
C2 Re1 O6 172.70(13) . . ?
C3 Re1 C1 85.93(16) . . ?
C3 Re1 C2 87.38(17) . . ?
C3 Re1 N1 97.88(13) . . ?
C3 Re1 O4 178.88(13) . . ?
C3 Re1 O6 97.40(13) . . ?
N1 Re1 O4 81.11(10) . . ?
O6 Re1 N1 74.55(10) . . ?
O6 Re1 O4 82.82(9) . . ?

loop_
_geom_bond_atom_site_label_1
_geom_bond_atom_site_label_2
_geom_bond_distance
_geom_bond_site_symmetry_2
_geom_bond_publ_flag
C1 O1 1.145(5) . ?
C1 Re1 1.924(4) . ?
C2 O2 1.141(5) . ?
C2 Re1 1.913(4) . ?
C3 O3 1.144(5) . ?
C3 Re1 1.904(4) . ?
C4 H4 0.9500 . ?
C4 C5 1.390(5) . ?
C4 N1 1.341(4) . ?
C5 C6 1.387(5) . ?
C5 C10 1.505(5) . ?
C6 H6 0.9500 . ?
C6 C7 1.384(5) . ?
C7 H7 0.9500 . ?
C7 C8 1.383(5) . ?
C8 C9 1.510(5) . ?
C8 N1 1.345(4) . ?
C9 O5 1.228(4) . ?
C9 O6 1.283(4) . ?
C10 H10A 0.9800 . ?
C10 H10B 0.9800 . ?
C10 H10C 0.9800 . ?
N1 Re1 2.180(3) . ?
O4 H4A 0.8201(10) . ?
O4 H4B 0.8200(11) . ?
O4 Re1 2.188(3) . ?
O6 Re1 2.146(2) . ?
O7 H7A 0.825(10) . ?
O7 H7B 0.824(10) . ?
O7 H7C 0.825(10) . ?

loop_
_geom_torsion_atom_site_label_1
_geom_torsion_atom_site_label_2
_geom_torsion_atom_site_label_3
_geom_torsion_atom_site_label_4
_geom_torsion
_geom_torsion_site_symmetry_1
_geom_torsion_site_symmetry_2
_geom_torsion_site_symmetry_3
_geom_torsion_site_symmetry_4
_geom_torsion_publ_flag
C4 C5 C6 C7 0.2(5) . . . . ?
C5 C4 N1 C8 -0.1(5) . . . . ?
C5 C4 N1 Re1 -176.5(3) . . . . ?
C5 C6 C7 C8 -0.2(5) . . . . ?
C6 C7 C8 C9 -179.7(3) . . . . ?
C6 C7 C8 N1 0.0(5) . . . . ?
C7 C8 C9 O5 0.4(5) . . . . ?
C7 C8 C9 O6 -179.3(3) . . . . ?
C7 C8 N1 C4 0.1(5) . . . . ?
C7 C8 N1 Re1 176.9(3) . . . . ?
C8 C9 O6 Re1 2.0(4) . . . . ?
C9 C8 N1 C4 179.9(3) . . . . ?
C9 C8 N1 Re1 -3.4(4) . . . . ?
C10 C5 C6 C7 -178.9(4) . . . . ?
N1 C4 C5 C6 -0.1(5) . . . . ?
N1 C4 C5 C10 179.1(3) . . . . ?
N1 C8 C9 O5 -179.4(3) . . . . ?
N1 C8 C9 O6 1.0(4) . . . . ?
O5 C9 O6 Re1 -177.6(3) . . . . ?
